data_7008665
loop_
_publ_author_name
'Yoshikawa, Hirofumi'
'Nishikiori, Shin-ichi'

_publ_section_title
;
 Crystal structures and spectroscopic properties of
 polycyano-polycadmate host clathrates including a CT complex guest of
 methylviologen dication and aromatic donor.
;
_journal_issue 18
_journal_name_full 'Dalton transactions (Cambridge, England : 2003)'
_journal_page_first 3056
_journal_page_last 3064
_journal_paper_doi 10.1039/b505722a
_journal_year 2005
_chemical_formula_structural '(C12 H14 N2) (Cd6 (C N)14 (C6 H7 N)) (C6 H7 N)2'
_chemical_formula_sum 'C44 H35 Cd6 N19'
_chemical_formula_weight 1504.356
_space_group_IT_number 14
_symmetry_cell_setting monoclinic
_symmetry_Int_Tables_number 14
_symmetry_space_group_name_Hall '-P 2ybc'
_symmetry_space_group_name_H-M 'P 1 21/c 1'
_atom_sites_solution_hydrogens geom
_atom_sites_solution_primary direct
_atom_sites_solution_secondary difmap
_audit_creation_method SHELXL-97
_cell_angle_alpha 90.00
_cell_angle_beta 97.734(5)
_cell_angle_gamma 90.00
_cell_formula_units_Z 4
_cell_length_a 8.8965(10)
_cell_length_b 11.7193(14)
_cell_length_c 52.414(6)
_cell_measurement_reflns_used 10954
_cell_measurement_temperature 113.15
_cell_measurement_theta_max 25.0264
_cell_measurement_theta_min 2.9999
_cell_volume 5415.0(11)
_computing_structure_refinement 'SHELXL-97 (Sheldrick, 1997)'
_computing_structure_solution 'SHELXS-97 (Sheldrick, 1990)'
_diffrn_ambient_temperature 113.15
_diffrn_detector_area_resol_mean 14.6199
_diffrn_measured_fraction_theta_full 0.995
_diffrn_measured_fraction_theta_max 0.995
_diffrn_measurement_device 'Mercury CCD (2x2 bin mode)'
_diffrn_measurement_method dtintegrate.ref
_diffrn_radiation_detector CCD
_diffrn_radiation_monochromator graphite
_diffrn_radiation_source 'Rotating Anode'
_diffrn_radiation_type MoK\a
_diffrn_radiation_wavelength 0.71069
_diffrn_reflns_av_R_equivalents 0.0880
_diffrn_reflns_av_sigmaI/netI 0.1220
_diffrn_reflns_limit_h_max 10
_diffrn_reflns_limit_h_min -10
_diffrn_reflns_limit_k_max 13
_diffrn_reflns_limit_k_min -13
_diffrn_reflns_limit_l_max 62
_diffrn_reflns_limit_l_min -60
_diffrn_reflns_number 10031
_diffrn_reflns_theta_full 25.02
_diffrn_reflns_theta_max 25.02
_diffrn_reflns_theta_min 3.00
_exptl_absorpt_coefficient_mu 2.347
_exptl_absorpt_correction_T_max 1.0000
_exptl_absorpt_correction_T_min 0.6461
_exptl_absorpt_correction_type multi-scan
_exptl_crystal_colour orange
_exptl_crystal_density_diffrn 1.845
_exptl_crystal_density_method 'not measured'
_exptl_crystal_description plate
_exptl_crystal_F_000 2880
_exptl_crystal_size_max 0.14
_exptl_crystal_size_mid 0.12
_exptl_crystal_size_min 0.02
_refine_diff_density_max 1.698
_refine_diff_density_min -2.108
_refine_diff_density_rms 0.271
_refine_ls_extinction_method none
_refine_ls_goodness_of_fit_ref 1.259
_refine_ls_hydrogen_treatment mixed
_refine_ls_matrix_type full
_refine_ls_number_parameters 602
_refine_ls_number_reflns 9523
_refine_ls_number_restraints 0
_refine_ls_restrained_S_all 1.259
_refine_ls_R_factor_all 0.0942
_refine_ls_R_factor_gt 0.0918
_refine_ls_shift/su_max 0.001
_refine_ls_shift/su_mean 0.000
_refine_ls_structure_factor_coef Fsqd
_refine_ls_weighting_details 'calc w=1/[\s^2^(Fo^2^)+(0.0000P)^2^+281.0233P] where P=(Fo^2^+2Fc^2^)/3'
_refine_ls_weighting_scheme calc
_refine_ls_wR_factor_gt 0.1927
_refine_ls_wR_factor_ref 0.1939
_reflns_number_gt 9344
_reflns_number_total 9523
_reflns_threshold_expression >2sigma(I)
_cod_data_source_file b505722a.txt
_cod_data_source_block antrr
_cod_depositor_comments
;
The following automatic conversions were performed:
'_symmetry_cell_setting' value 'Monoclinic' changed to 'monoclinic'
according to '/home/saulius/struct/CIF-dictionaries/cif_core.dic'
dictionary named 'cif_core.dic' version 2.4.1 from
2010-06-29.

'_exptl_absorpt_correction_type' value 'Multi-scan' changed
to 'multi-scan' according to
'/home/saulius/struct/CIF-dictionaries/cif_core.dic' dictionary named
'cif_core.dic' version 2.4.1 from 2010-06-29.

Automatic conversion script
Id: cif_fix_enum 1527 2010-12-29 10:47:43Z saulius 
;
_cod_original_sg_symbol_H-M 'P 21/c'
_cod_database_code 7008665

loop_
_symmetry_equiv_pos_as_xyz
x,y,z
-x,1/2+y,1/2-z
-x,-y,-z
x,1/2-y,1/2+z

loop_
_atom_site_label
_atom_site_type_symbol
_atom_site_fract_x
_atom_site_fract_y
_atom_site_fract_z
_atom_site_U_iso_or_equiv
_atom_site_adp_type
_atom_site_occupancy
_atom_site_symmetry_multiplicity
_atom_site_calc_flag
_atom_site_refinement_flags
_atom_site_disorder_assembly
_atom_site_disorder_group
Cd1 Cd 0.32424(10) 0.11561(8) 0.069171(18) 0.0109(2) Uani 1 1 d . . .
Cd2 Cd 0.36123(11) 0.15717(8) 0.179368(18) 0.0118(2) Uani 1 1 d . . .
Cd3 Cd 0.88661(11) 0.44135(8) 0.183231(19) 0.0136(2) Uani 1 1 d . . .
Cd4 Cd 0.83484(11) 0.41036(8) 0.072676(19) 0.0128(2) Uani 1 1 d . . .
Cd5 Cd 0.87510(11) 0.90377(8) 0.210587(19) 0.0143(2) Uani 1 1 d . . .
Cd6 Cd 0.78286(11) 0.86560(8) 0.038954(18) 0.0121(2) Uani 1 1 d . . .
C1 C 0.3469(14) 0.1238(10) 0.1356(2) 0.010(3) Uani 1 1 d . . .
N1 N 0.3402(15) 0.1160(10) 0.1140(3) 0.025(3) Uani 1 1 d . . .
C2 C 0.6408(17) 0.2926(12) 0.0686(3) 0.019(3) Uani 1 1 d . . .
N2 N 0.5361(12) 0.2323(9) 0.0698(2) 0.012(2) Uiso 1 1 d . . .
C3 C -0.0048(16) -0.0477(12) 0.0548(3) 0.017(3) Uani 1 1 d . . .
N3 N 0.1044(14) -0.0022(10) 0.0629(2) 0.020(3) Uani 1 1 d . . .
C4 C 0.2705(15) 0.1312(12) 0.0031(3) 0.017(3) Uani 1 1 d . . .
N4 N 0.2958(14) 0.1265(11) 0.0253(2) 0.022(3) Uani 1 1 d . . .
C5 C 0.5904(16) -0.0785(12) 0.0590(3) 0.019(3) Uani 1 1 d . . .
N5 N 0.4881(14) -0.0413(10) 0.0675(2) 0.022(3) Uani 1 1 d . . .
C6 C 0.0524(19) 0.3277(12) 0.0684(3) 0.022(3) Uani 1 1 d . . .
N6 N 0.1599(13) 0.2769(10) 0.0676(2) 0.016(2) Uani 1 1 d . . .
C7 C 0.1052(17) 0.3740(12) 0.1746(3) 0.018(3) Uani 1 1 d . . .
N7 N 0.2131(14) 0.3245(10) 0.1710(2) 0.021(3) Uani 1 1 d . . .
C8 C 0.0436(17) 0.0015(12) 0.1912(3) 0.019(3) Uani 1 1 d . . .
N8 N 0.1406(14) 0.0538(10) 0.1844(2) 0.020(3) Uani 1 1 d . . .
C9 C 0.6412(18) -0.0286(12) 0.2013(3) 0.018(3) Uani 1 1 d . . .
N9 N 0.5283(14) 0.0130(10) 0.1940(2) 0.019(3) Uani 1 1 d . . .
C10 C 0.6878(16) 0.3317(12) 0.1803(3) 0.016(3) Uani 1 1 d . . .
N10 N 0.5783(14) 0.2716(11) 0.1783(2) 0.023(3) Uani 1 1 d . . .
C11 C 0.8358(15) 0.4530(11) 0.1145(3) 0.017(3) Uani 1 1 d . . .
N11 N 0.8253(13) 0.4664(10) 0.1361(2) 0.017(3) Uani 1 1 d . . .
C12 C 0.8737(17) 0.6267(11) 0.1910(3) 0.017(3) Uani 1 1 d . . .
N12 N 0.8723(15) 0.7218(12) 0.1963(2) 0.025(3) Uani 1 1 d . . .
C13 C 1.0269(16) 0.3977(13) 0.2489(3) 0.020(3) Uani 1 1 d . . .
N13 N 0.9628(16) 0.4036(12) 0.2280(3) 0.031(3) Uani 1 1 d . . .
C14 C 0.8144(15) 0.5811(11) 0.0543(3) 0.014(3) Uani 1 1 d . . .
N14 N 0.8099(13) 0.6779(10) 0.0488(2) 0.018(3) Uani 1 1 d . . .
N101 N 0.4667(14) 0.5210(9) 0.1195(2) 0.017(3) Uani 1 1 d . . .
C101 C 0.4955(15) 0.5732(12) 0.1427(3) 0.016(3) Uani 1 1 d . . .
H101 H 0.4667 0.5378 0.1572 0.020 Uiso 1 1 calc . . .
C102 C 0.5669(16) 0.6781(12) 0.1453(3) 0.017(3) Uani 1 1 d . . .
H102 H 0.5795 0.7161 0.1610 0.020 Uiso 1 1 calc . . .
C103 C 0.6199(15) 0.7260(11) 0.1238(3) 0.014(3) Uani 1 1 d . . .
C104 C 0.5863(15) 0.6707(11) 0.1003(3) 0.015(3) Uani 1 1 d . . .
H104 H 0.6144 0.7033 0.0854 0.018 Uiso 1 1 calc . . .
C105 C 0.5112(14) 0.5672(11) 0.0989(2) 0.010(3) Uiso 1 1 d . . .
H105 H 0.4917 0.5297 0.0832 0.012 Uiso 1 1 calc . . .
N102 N 0.8465(12) 1.0456(9) 0.1276(2) 0.013(2) Uani 1 1 d . . .
C106 C 0.7216(16) 1.0339(12) 0.1390(3) 0.022(3) Uani 1 1 d . . .
H106 H 0.6859 1.0956 0.1476 0.026 Uiso 1 1 calc . . .
C107 C 0.6457(15) 0.9314(11) 0.1381(3) 0.015(3) Uani 1 1 d . . .
H107 H 0.5575 0.9239 0.1457 0.018 Uiso 1 1 calc . . .
C108 C 0.7028(15) 0.8389(12) 0.1257(3) 0.015(3) Uani 1 1 d . . .
C109 C 0.8313(16) 0.8508(12) 0.1141(3) 0.016(3) Uiso 1 1 d . . .
H109 H 0.8676 0.7900 0.1053 0.019 Uiso 1 1 calc . . .
C110 C 0.9083(16) 0.9582(12) 0.1158(3) 0.015(3) Uiso 1 1 d . . .
H110 H 0.9985 0.9677 0.1089 0.019 Uiso 1 1 calc . . .
C111 C 0.3928(17) 0.4074(12) 0.1183(3) 0.022(3) Uani 1 1 d . . .
H111 H 0.3414 0.3945 0.1013 0.033 Uiso 1 1 calc . . .
H121 H 0.3209 0.4047 0.1304 0.033 Uiso 1 1 calc . . .
H131 H 0.4683 0.3494 0.1225 0.033 Uiso 1 1 calc . . .
C112 C 0.9237(18) 1.1601(13) 0.1280(3) 0.025(3) Uani 1 1 d . . .
H112 H 0.8555 1.2181 0.1324 0.038 Uiso 1 1 calc . . .
H122 H 0.9520 1.1759 0.1114 0.038 Uiso 1 1 calc . . .
H132 H 1.0128 1.1592 0.1406 0.038 Uiso 1 1 calc . . .
N201 N 0.2341(15) 0.7201(11) 0.0745(2) 0.024(3) Uani 1 1 d . . .
H201 H 0.2074 0.6588 0.0660 0.037 Uiso 1 1 calc . . .
H211 H 0.2771 0.7746 0.0672 0.037 Uiso 1 1 calc . . .
C201 C 0.2076(15) 0.7313(11) 0.1002(3) 0.015(3) Uani 1 1 d . . .
C202 C 0.1391(16) 0.6461(12) 0.1126(3) 0.022(3) Uani 1 1 d . . .
H202 H 0.1052 0.5807 0.1036 0.027 Uiso 1 1 calc . . .
C203 C 0.1197(17) 0.6557(13) 0.1383(3) 0.025(3) Uani 1 1 d . . .
H203 H 0.0679 0.5987 0.1458 0.030 Uiso 1 1 calc . . .
C204 C 0.1754(17) 0.7480(13) 0.1529(3) 0.022(3) Uani 1 1 d . . .
H204 H 0.1672 0.7519 0.1704 0.026 Uiso 1 1 calc . . .
C205 C 0.2445(16) 0.8353(12) 0.1406(3) 0.018(3) Uani 1 1 d . . .
H205 H 0.2803 0.8995 0.1500 0.021 Uiso 1 1 calc . . .
C206 C 0.2609(16) 0.8280(11) 0.1145(3) 0.018(3) Uani 1 1 d . . .
H206 H 0.3070 0.8871 0.1065 0.021 Uiso 1 1 calc . . .
N301 N 0.3541(15) 0.2295(12) 0.2225(3) 0.028(3) Uani 1 1 d . . .
H301 H 0.2642 0.2030 0.2182 0.042 Uiso 1 1 calc . . .
H311 H 0.3867 0.2846 0.2139 0.042 Uiso 1 1 calc . . .
C301 C 0.4507(17) 0.1814(14) 0.2444(3) 0.025(3) Uani 1 1 d . . .
C302 C 0.398(2) 0.0937(15) 0.2580(3) 0.036(4) Uani 1 1 d . . .
H302 H 0.2991 0.0673 0.2541 0.043 Uiso 1 1 calc . . .
C303 C 0.500(3) 0.0436(17) 0.2786(4) 0.051(6) Uani 1 1 d . . .
H303 H 0.4650 -0.0127 0.2888 0.062 Uiso 1 1 calc . . .
C304 C 0.651(3) 0.0796(18) 0.2831(4) 0.058(6) Uani 1 1 d . . .
H304 H 0.7186 0.0454 0.2958 0.069 Uiso 1 1 calc . . .
C305 C 0.695(3) 0.164(2) 0.2686(4) 0.057(6) Uani 1 1 d . . .
H305 H 0.7950 0.1902 0.2721 0.069 Uiso 1 1 calc . . .
C306 C 0.600(2) 0.2146(16) 0.2491(4) 0.036(4) Uani 1 1 d . . .
H306 H 0.6363 0.2709 0.2390 0.043 Uiso 1 1 calc . . .
N401 N 0.3863(16) 0.4694(13) 0.0369(3) 0.035(3) Uani 1 1 d . . .
H401 H 0.3317 0.4189 0.0432 0.052 Uiso 1 1 calc . . .
H411 H 0.4836 0.4636 0.0393 0.052 Uiso 1 1 calc . . .
C401 C 0.3179(17) 0.5597(13) 0.0230(3) 0.021(3) Uani 1 1 d . . .
C402 C 0.405(2) 0.6431(17) 0.0127(4) 0.038(4) Uani 1 1 d . . .
H402 H 0.5104 0.6368 0.0154 0.045 Uiso 1 1 calc . . .
C403 C 0.341(2) 0.7346(17) -0.0015(3) 0.039(4) Uani 1 1 d . . .
H403 H 0.4007 0.7860 -0.0091 0.046 Uiso 1 1 calc . . .
C404 C 0.1832(19) 0.7482(14) -0.0041(3) 0.033(4) Uani 1 1 d . . .
H404 H 0.1391 0.8131 -0.0122 0.039 Uiso 1 1 calc . . .
C405 C 0.0933(17) 0.6670(15) 0.0050(3) 0.029(4) Uani 1 1 d . . .
H405 H -0.0117 0.6741 0.0022 0.035 Uiso 1 1 calc . . .
C406 C 0.1618(19) 0.5717(13) 0.0188(3) 0.027(4) Uani 1 1 d . . .
H406 H 0.1009 0.5168 0.0251 0.033 Uiso 1 1 calc . . .

loop_
_atom_site_aniso_label
_atom_site_aniso_U_11
_atom_site_aniso_U_22
_atom_site_aniso_U_33
_atom_site_aniso_U_23
_atom_site_aniso_U_13
_atom_site_aniso_U_12
Cd1 0.0105(5) 0.0083(4) 0.0139(5) 0.0003(4) 0.0015(4) -0.0007(4)
Cd2 0.0102(5) 0.0101(5) 0.0149(5) 0.0001(4) 0.0011(4) 0.0004(4)
Cd3 0.0106(5) 0.0119(5) 0.0180(5) -0.0004(4) 0.0013(4) -0.0004(4)
Cd4 0.0108(5) 0.0089(5) 0.0189(5) 0.0006(4) 0.0021(4) -0.0001(4)
Cd5 0.0146(5) 0.0114(5) 0.0168(5) 0.0010(4) 0.0022(4) 0.0007(4)
Cd6 0.0114(5) 0.0101(5) 0.0148(5) 0.0003(4) 0.0014(4) -0.0002(4)
C1 0.009(6) 0.005(6) 0.014(7) -0.002(5) 0.000(5) -0.003(5)
N1 0.034(8) 0.015(6) 0.025(8) 0.000(5) 0.003(6) 0.004(6)
C2 0.027(8) 0.014(7) 0.018(7) 0.001(6) 0.006(6) 0.007(6)
C3 0.016(7) 0.012(7) 0.026(8) -0.007(6) 0.010(6) -0.011(6)
N3 0.022(7) 0.011(6) 0.027(7) -0.001(5) 0.003(6) 0.003(5)
C4 0.009(7) 0.013(7) 0.030(9) 0.002(6) 0.010(6) 0.001(5)
N4 0.019(6) 0.023(7) 0.023(7) 0.002(5) 0.005(5) 0.002(5)
C5 0.013(7) 0.021(7) 0.024(8) 0.010(6) 0.000(6) 0.003(6)
N5 0.024(7) 0.020(6) 0.022(7) -0.010(5) 0.005(5) 0.009(6)
C6 0.043(10) 0.009(7) 0.015(7) 0.009(6) 0.005(7) 0.007(7)
N6 0.011(6) 0.015(6) 0.020(6) -0.002(5) -0.001(5) 0.001(5)
C7 0.022(8) 0.009(6) 0.023(8) 0.002(6) 0.000(6) -0.006(6)
N7 0.023(7) 0.017(6) 0.021(7) -0.002(5) -0.001(5) 0.003(5)
C8 0.024(8) 0.021(7) 0.014(7) 0.008(6) 0.007(6) 0.011(6)
N8 0.026(7) 0.015(6) 0.021(6) 0.013(5) 0.012(5) 0.002(5)
C9 0.031(9) 0.014(7) 0.012(7) -0.005(6) 0.010(6) 0.001(6)
N9 0.022(7) 0.009(6) 0.026(7) 0.008(5) 0.001(5) 0.009(5)
C10 0.018(7) 0.015(7) 0.014(7) -0.005(6) 0.001(6) 0.002(6)
N10 0.021(7) 0.022(6) 0.025(7) -0.002(5) 0.002(5) -0.008(6)
C11 0.012(7) 0.004(6) 0.040(10) 0.002(6) 0.015(6) -0.001(5)
N11 0.010(6) 0.014(6) 0.026(7) 0.001(5) -0.003(5) 0.003(5)
C12 0.028(8) 0.003(6) 0.022(7) -0.001(5) 0.016(6) -0.004(6)
N12 0.022(7) 0.040(9) 0.016(6) 0.007(6) 0.010(5) 0.000(6)
C13 0.020(8) 0.029(8) 0.011(7) -0.002(6) 0.002(6) -0.001(6)
N13 0.035(8) 0.025(7) 0.030(8) -0.003(6) -0.008(6) -0.006(6)
C14 0.013(7) 0.015(7) 0.013(7) 0.004(5) 0.003(5) 0.011(5)
N14 0.014(6) 0.019(7) 0.022(6) 0.000(5) 0.009(5) 0.004(5)
N101 0.029(7) 0.003(5) 0.020(6) 0.000(5) 0.005(5) 0.002(5)
C101 0.011(7) 0.017(7) 0.023(7) 0.000(6) 0.009(6) 0.002(6)
C102 0.017(7) 0.012(7) 0.021(7) -0.001(6) 0.001(6) 0.007(6)
C103 0.013(7) 0.007(6) 0.022(7) 0.001(5) 0.000(6) 0.003(5)
C104 0.013(7) 0.010(6) 0.024(7) 0.001(6) 0.006(6) 0.008(5)
N102 0.013(6) 0.005(5) 0.019(6) 0.004(4) -0.001(5) -0.006(4)
C106 0.016(7) 0.013(7) 0.039(9) -0.010(6) 0.009(7) 0.001(6)
C107 0.016(7) 0.012(7) 0.020(7) -0.003(6) 0.007(6) -0.006(5)
C108 0.016(7) 0.014(7) 0.011(6) 0.003(5) -0.012(5) -0.002(6)
C111 0.026(8) 0.013(7) 0.029(8) -0.004(6) 0.013(7) -0.011(6)
C112 0.028(8) 0.013(7) 0.033(9) 0.002(6) -0.003(7) -0.008(6)
N201 0.023(7) 0.028(7) 0.022(7) -0.001(6) 0.003(5) 0.010(6)
C201 0.006(6) 0.013(7) 0.026(8) -0.003(6) -0.002(5) 0.007(5)
C202 0.014(7) 0.016(7) 0.035(9) 0.006(6) -0.006(6) 0.009(6)
C203 0.023(8) 0.016(7) 0.036(9) 0.000(7) 0.004(7) -0.017(6)
C204 0.018(7) 0.030(8) 0.019(7) 0.006(6) 0.008(6) 0.012(6)
C205 0.019(7) 0.014(7) 0.019(7) -0.005(6) -0.001(6) -0.003(6)
C206 0.014(7) 0.010(6) 0.030(8) -0.002(6) 0.005(6) 0.002(5)
N301 0.023(7) 0.034(8) 0.024(7) 0.003(6) -0.008(6) 0.017(6)
C301 0.021(8) 0.032(9) 0.025(8) -0.015(7) 0.008(6) -0.002(7)
C302 0.055(12) 0.032(9) 0.024(9) 0.006(7) 0.022(8) -0.008(9)
C303 0.101(19) 0.030(10) 0.030(10) 0.006(8) 0.033(12) 0.007(11)
C304 0.093(19) 0.039(12) 0.040(12) 0.019(10) 0.000(12) 0.022(12)
C305 0.058(14) 0.071(15) 0.036(11) 0.013(11) -0.021(10) -0.003(12)
C306 0.025(9) 0.038(10) 0.041(10) 0.005(8) -0.007(8) -0.005(8)
N401 0.032(8) 0.035(8) 0.037(8) -0.004(7) 0.005(7) 0.002(7)
C401 0.020(8) 0.025(8) 0.019(7) 0.001(6) 0.000(6) 0.000(6)
C402 0.025(9) 0.053(12) 0.035(10) -0.004(9) 0.004(8) 0.003(8)
C403 0.043(11) 0.053(12) 0.023(9) 0.006(8) 0.015(8) -0.012(9)
C404 0.026(9) 0.028(9) 0.040(10) 0.017(8) -0.013(8) 0.003(7)
C405 0.012(7) 0.037(9) 0.035(9) -0.006(8) -0.009(7) 0.005(7)
C406 0.031(9) 0.018(8) 0.034(9) -0.002(7) 0.010(7) 0.003(7)

loop_
_atom_type_symbol
_atom_type_description
_atom_type_scat_dispersion_real
_atom_type_scat_dispersion_imag
_atom_type_scat_source
C C 0.0033 0.0016 'International Tables Vol C Tables 4.2.6.8 and 6.1.1.4'
H H 0.0000 0.0000 'International Tables Vol C Tables 4.2.6.8 and 6.1.1.4'
N N 0.0061 0.0033 'International Tables Vol C Tables 4.2.6.8 and 6.1.1.4'
Cd Cd -0.8075 1.2024 'International Tables Vol C Tables 4.2.6.8 and 6.1.1.4'

loop_
_geom_angle_atom_site_label_1
_geom_angle_atom_site_label_2
_geom_angle_atom_site_label_3
_geom_angle
_geom_angle_site_symmetry_1
_geom_angle_site_symmetry_2
_geom_angle_site_symmetry_3
N1 Cd1 N2 92.6(4) . . .
N1 Cd1 N3 94.5(4) . . .
N1 Cd1 N4 175.6(4) . . .
N1 Cd1 N5 94.9(4) . . .
N1 Cd1 N6 89.3(4) . . .
N2 Cd1 N3 172.9(4) . . .
N2 Cd1 N4 87.8(4) . . .
N2 Cd1 N5 87.4(4) . . .
N2 Cd1 N6 91.5(4) . . .
N3 Cd1 N4 85.2(4) . . .
N3 Cd1 N5 92.5(4) . . .
N3 Cd1 N6 88.1(4) . . .
N4 Cd1 N5 89.5(4) . . .
N4 Cd1 N6 86.4(4) . . .
N5 Cd1 N6 175.8(4) . . .
N7 Cd2 N8 89.7(4) . . .
N7 Cd2 N9 169.3(4) . . .
N7 Cd2 N10 87.8(4) . . .
N7 Cd2 N301 78.4(4) . . .
N7 Cd2 C1 90.1(4) . . .
N8 Cd2 N9 95.5(4) . . .
N8 Cd2 N10 173.9(4) . . .
N8 Cd2 N301 87.1(4) . . .
N8 Cd2 C1 95.1(4) . . .
N9 Cd2 N10 86.1(4) . . .
N9 Cd2 N301 92.4(4) . . .
N9 Cd2 C1 98.8(4) . . .
N10 Cd2 N301 87.0(4) . . .
N10 Cd2 C1 90.5(4) . . .
N301 Cd2 C1 168.3(4) . . .
N11 Cd3 N13 174.6(4) . . .
N11 Cd3 C10 86.1(5) . . .
N11 Cd3 C12 93.3(5) . . .
N11 Cd3 C7 85.4(5) . . 1_655
N13 Cd3 C10 94.6(5) . . .
N13 Cd3 C12 90.9(5) . . .
N13 Cd3 C7 89.6(5) . . 1_655
C10 Cd3 C12 122.0(5) . . .
C7 Cd3 C10 120.4(5) 1_655 . .
C7 Cd3 C12 117.3(5) 1_655 . .
C2 Cd4 C11 97.7(5) . . .
C2 Cd4 C14 120.5(5) . . .
C2 Cd4 C6 113.8(5) . . 1_655
C11 Cd4 C14 102.3(5) . . .
C6 Cd4 C11 108.0(5) 1_655 . .
C6 Cd4 C14 112.0(5) 1_655 . .
N12 Cd5 C9 107.2(5) . . 1_565
N12 Cd5 C8 108.1(5) . . 1_665
N12 Cd5 C13 106.1(5) . . 2_755
C8 Cd5 C9 112.6(5) 1_665 . 1_565
C9 Cd5 C13 117.7(6) 1_565 . 2_755
C8 Cd5 C13 104.7(6) 1_665 . 2_755
N14 Cd6 C5 104.1(5) . . 1_565
N14 Cd6 C3 107.6(5) . . 1_665
N14 Cd6 C4 104.4(5) . . 3_665
C3 Cd6 C5 111.2(5) 1_665 . 1_565
C4 Cd6 C5 113.2(5) 3_665 . 1_565
C3 Cd6 C4 115.4(5) 1_665 . 3_665
Cd1 N1 C1 175.5(11) . . .
Cd1 N2 C2 176.1(11) . . .
Cd1 N3 C3 165.2(11) . . .
Cd1 N4 C4 175.2(12) . . .
Cd1 N5 C5 146.6(11) . . .
Cd1 N6 C6 158.9(11) . . .
Cd2 N7 C7 146.8(11) . . .
Cd2 N8 C8 168.3(11) . . .
Cd2 N9 C9 157.8(12) . . .
Cd2 N10 C10 173.5(11) . . .
Cd3 N11 C11 157.4(11) . . .
Cd5 N12 C12 174.7(11) . . .
Cd3 N13 C13 165.7(13) . . .
Cd6 N14 C14 175.6(11) . . .
Cd2 N301 C301 121.0(10) . . .
C101 N101 C111 118.2(11) . . .
C105 N101 C111 121.0(11) . . .
C101 N101 C105 120.6(11) . . .
C106 N102 C110 122.7(12) . . .
C110 N102 C112 118.0(11) . . .
C106 N102 C112 119.3(11) . . .
Cd2 C1 N1 174.9(11) . . .
Cd4 C2 N2 171.2(13) . . .
Cd6 C3 N3 179.5(15) 1_445 . .
Cd6 C4 N4 177.8(13) 3_665 . .
Cd6 C5 N5 173.1(13) 1_545 . .
Cd4 C6 N6 173.4(13) 1_455 . .
Cd3 C7 N7 170.8(12) 1_455 . .
Cd5 C8 N8 171.0(13) 1_445 . .
Cd5 C9 N9 171.2(13) 1_545 . .
Cd3 C10 N10 179.0(13) . . .
Cd4 C11 N11 173.1(12) . . .
Cd3 C12 N12 176.2(12) . . .
Cd5 C13 N13 172.2(13) 2_745 . .
Cd4 C14 N14 168.6(12) . . .
N301 C301 C302 119.7(14) . . .
C302 C301 C306 120.7(16) . . .
N101 C101 C102 121.3(13) . . .
N301 C301 C306 119.1(15) . . .
C301 C302 C303 118.1(17) . . .
C101 C102 C103 118.6(14) . . .
C104 C103 C108 120.8(13) . . .
C102 C103 C108 120.9(13) . . .
C102 C103 C104 118.2(12) . . .
C302 C303 C304 119.9(19) . . .
C103 C104 C105 120.1(13) . . .
N101 C105 C104 121.0(11) . . .
C301 C306 C305 119.7(19) . . .
N102 C106 C107 120.5(13) . . .
C106 C107 C108 119.1(13) . . .
C103 C108 C109 119.2(13) . . .
C103 C108 C107 120.4(12) . . .
C107 C108 C109 120.3(13) . . .
C108 C109 C110 118.9(13) . . .
N102 C110 C109 118.3(13) . . .
C202 C201 C206 118.2(14) . . .
N201 C201 C202 121.8(13) . . .
N201 C201 C206 119.9(13) . . .
C201 C202 C203 121.4(14) . . .
C202 C203 C204 121.4(14) . . .
C203 C204 C205 117.8(14) . . .
C204 C205 C206 121.2(13) . . .
C201 C206 C205 119.9(13) . . .
N401 C401 C402 120.8(15) . . .
N401 C401 C406 121.6(14) . . .
C402 C401 C406 117.6(15) . . .
C401 C402 C403 122.7(16) . . .
C402 C403 C404 118.4(16) . . .
C403 C404 C405 120.8(16) . . .
C404 C405 C406 119.5(15) . . .
C401 C406 C405 120.9(14) . . .

loop_
_geom_bond_atom_site_label_1
_geom_bond_atom_site_label_2
_geom_bond_distance
_geom_bond_site_symmetry_1
_geom_bond_site_symmetry_2
Cd1 N1 2.335(16) . .
Cd1 N2 2.325(11) . .
Cd1 N3 2.380(12) . .
Cd1 N4 2.283(10) . .
Cd1 N5 2.356(12) . .
Cd1 N6 2.384(12) . .
Cd2 N7 2.370(12) . .
Cd2 N8 2.351(12) . .
Cd2 N9 2.312(12) . .
Cd2 N10 2.358(13) . .
Cd2 N301 2.423(15) . .
Cd2 C1 2.314(10) . .
Cd3 N11 2.475(10) . .
Cd3 N13 2.394(16) . .
Cd3 C10 2.175(14) . .
Cd3 C12 2.216(13) . .
Cd3 C7 2.201(15) . 1_655
Cd4 C2 2.198(15) . .
Cd4 C11 2.247(15) . .
Cd4 C14 2.218(13) . .
Cd4 C6 2.203(17) . 1_655
Cd5 N12 2.259(14) . .
Cd5 C9 2.219(16) . 1_565
Cd5 C8 2.236(15) . 1_665
Cd5 C13 2.185(16) . 2_755
Cd6 N14 2.265(12) . .
Cd6 C5 2.225(15) . 1_565
Cd6 C3 2.207(15) . 1_665
Cd6 C4 2.192(16) . 3_665
N1 C1 1.129(19) . .
N2 C2 1.178(18) . .
N3 C3 1.139(19) . .
N4 C4 1.156(19) . .
N5 C5 1.152(19) . .
N6 C6 1.13(2) . .
N7 C7 1.159(19) . .
N8 C8 1.153(19) . .
N9 C9 1.14(2) . .
N10 C10 1.195(19) . .
N11 C11 1.159(19) . .
N12 C12 1.149(19) . .
N13 C13 1.17(2) . .
N14 C14 1.170(18) . .
N301 C301 1.45(2) . .
N101 C111 1.482(18) . .
N101 C105 1.316(16) . .
N101 C101 1.355(19) . .
N102 C110 1.351(18) . .
N102 C106 1.338(18) . .
N102 C112 1.506(19) . .
N201 C201 1.405(19) . .
N401 C401 1.38(2) . .
C101 C102 1.38(2) . .
C301 C302 1.37(2) . .
C301 C306 1.37(2) . .
C302 C303 1.44(3) . .
C102 C103 1.40(2) . .
C103 C108 1.512(19) . .
C303 C304 1.40(4) . .
C103 C104 1.39(2) . .
C104 C105 1.382(18) . .
C304 C305 1.34(3) . .
C305 C306 1.37(3) . .
C106 C107 1.376(19) . .
C107 C108 1.39(2) . .
C108 C109 1.37(2) . .
C109 C110 1.43(2) . .
C201 C202 1.38(2) . .
C201 C206 1.405(19) . .
C202 C203 1.39(2) . .
C203 C204 1.38(2) . .
C204 C205 1.40(2) . .
C205 C206 1.40(2) . .
C401 C406 1.38(2) . .
C401 C402 1.40(2) . .
C402 C403 1.38(3) . .
C403 C404 1.40(2) . .
C404 C405 1.37(2) . .
C405 C406 1.42(2) . .

loop_
_geom_torsion_atom_site_label_1
_geom_torsion_atom_site_label_2
_geom_torsion_atom_site_label_3
_geom_torsion_atom_site_label_4
_geom_torsion
_geom_torsion_site_symmetry_1
_geom_torsion_site_symmetry_2
_geom_torsion_site_symmetry_3
_geom_torsion_site_symmetry_4
C102 C103 C108 C107 -47(2) . . . .
C102 C103 C108 C109 136.1(15) . . . .
C104 C103 C108 C107 129.3(15) . . . .
C104 C103 C108 C109 -48(2) . . . .
